data_4002525
loop_
_publ_author_name
'Morell, H.'
'Angermund, K.'
'Fyfe, C.A.'
'Brouwer, D.H.'
'Gies, H.'
'Lewis, A.R.'

_publ_section_title
;
 Structural investigation of silicalite-I loaded with n-hexane by X-ray
 diffraction, (29)Si MAS NMR and molecular modeling
;
_journal_name_full 'Chemistry of Materials (1,1989-)'
_journal_page_first 2192
_journal_page_last 2198
_journal_volume 14
_journal_year 2002
_chemical_formula_sum 'C8.538 H19.922 O48 Si24'
_chemical_name_systematic '(Si24 O48) (C6 H14)1.423'
_space_group_IT_number 14
_symmetry_space_group_name_Hall '-P 2yn'
_symmetry_space_group_name_H-M 'P 1 21/n 1'
_cell_angle_alpha 90
_cell_angle_beta 90.29
_cell_angle_gamma 90
_cell_formula_units_Z 4
_cell_length_a 19.8247
_cell_length_b 20.1292
_cell_length_c 13.451
_cell_volume 5367.625
_citation_journal_id_ASTM CMATEX
_cod_data_source_file Morell_CMATEX_2002_1125.cif
_cod_data_source_block C8.538H19.922O48Si24
_cod_original_sg_symbol_Hall '-P 2ybc (x-z,y,z)'
_cod_database_code 4002525

loop_
_symmetry_equiv_pos_as_xyz
x,y,z
-x+1/2,y+1/2,-z+1/2
-x,-y,-z
x-1/2,-y-1/2,z-1/2

loop_
_atom_site_label
_atom_site_type_symbol
_atom_site_fract_x
_atom_site_fract_y
_atom_site_fract_z
_atom_site_occupancy
_atom_site_U_iso_or_equiv
C16 C 0.2468 0.0529 -0.088 0.17 0.0
C14 C 0.6426 -0.0068 0.4191 0.49 0.0
C9 C 0.0713 0.5019 0.0568 0.93 0.0
O12 O-2 0.8686 0.2467 0.7582 1 0.0
O4 O-2 0.0691 0.1049 -0.0791 1 0.0
O19 O-2 0.0038 0.2145 0.5995 1 0.0
O6 O-2 0.047 0.2485 0.778 1 0.0
Si5 Si+4 0.0277 0.0781 0.8244 1 0.0
Si6 Si+4 0.0559 0.1975 0.6885 1 0.0
Si3 Si+4 0.0624 0.2798 0.0556 1 0.0
Si14 Si+4 0.4745 0.3127 0.8112 1 0.0
O48 O-2 0.6465 -0.002 0.786 1 0.0
Si21 Si+4 0.6684 0.2722 0.047 1 0.0
O15 O-2 0.1241 0.4166 0.6216 1 0.0
O2 O-2 0.0685 0.3123 -0.0531 1 0.0
C8 C 0.3989 0.5077 -0.0518 0.26 0.0
Si9 Si+4 0.8246 0.2722 0.0347 1 0.0
O46 O-2 0.6332 0.2117 0.6126 1 0.0
O36 O-2 0.6575 0.0824 -0.0677 1 0.0
O34 O-2 0.6433 0.3153 -0.0486 1 0.0
O18 O-2 0.1309 0.2019 0.6453 1 0.0
Si22 Si+4 0.6696 0.1179 0.0383 1 0.0
O5 O-2 0.0423 0.1242 0.7299 1 0.0
Si15 Si+4 0.4399 0.2767 0.0279 1 0.0
Si10 Si+4 0.8235 0.1182 0.0346 1 0.0
C1 C 0.7935 0.114 0.408 0.04 0.0
O28 O-2 0.4509 0.3153 -0.0759 1 0.0
O13 O-2 -0.0473 0.3221 0.8563 1 0.0
O16 O-2 -0.0056 0.3884 0.6147 1 0.0
C13 C 0.7724 0.6285 0.1725 0.79 0.0
O33 O-2 0.6616 0.379 0.7856 1 0.0
O44 O-2 0.3716 0.189 0.614 1 0.0
O10 O-2 0.829 0.0881 -0.0758 1 0.0
C12 C 0.7475 0.5215 -0.087 0.22 0.0
C2 C 0.781 0.1799 0.3291 0.17 0.0
O11 O-2 0.8488 0.1186 0.7358 1 0.0
C15 C 0.2632 0.0482 0.79 0.64 0.0
Si2 Si+4 0.0322 0.3153 0.8391 1 0.0
O41 O-2 0.3718 0.4208 0.61 1 0.0
Si4 Si+4 0.062 0.1252 0.0368 1 0.0
O35 O-2 0.6502 0.195 0.0274 1 0.0
O29 O-2 0.4301 0.1984 0.005 1 0.0
Si16 Si+4 0.4357 0.1218 0.0334 1 0.0
O9 O-2 0.8451 0.1945 0.0336 1 0.0
O1 O-2 0.0616 0.3786 0.7825 1 0.0
Si1 Si+4 0.055 0.4202 0.6813 1 0.0
Si23 Si+4 0.6319 0.0727 0.8206 1 0.0
C17 C 0.282 0.7049 0.547 0.22 0.0
O24 O-2 0.7588 0.2022 0.6656 1 0.0
Si20 Si+4 0.6326 0.3124 0.8338 1 0.0
C6 C 0.9575 0.0021 0.5424 0.96 0.0
O47 O-2 0.4609 -0.0042 0.7903 1 0.0
O17 O-2 0.8657 0.4037 0.5789 1 0.0
O3 O-2 0.044 0.2024 0.0462 1 0.0
C18 C 0.7025 0.502 0.0786 1 0.0
O14 O-2 -0.0509 0.0804 0.8515 1 0.0
O22 O-2 0.8564 -0.004 0.7929 1 0.0
O40 O-2 0.5528 0.0884 0.8127 1 0.0
O42 O-2 0.5019 0.417 0.5857 1 0.0
Si13 Si+4 0.4437 0.4297 0.6647 1 0.0
Si11 Si+4 0.8707 0.0707 0.8253 1 0.0
O21 O-2 0.0504 0.0045 0.7963 1 0.0
O25 O-2 0.7474 0.2804 0.067 1 0.0
O37 O-2 0.6712 0.1226 0.7475 1 0.0
O38 O-2 0.6715 0.2481 0.7933 1 0.0
O30 O-2 0.4514 0.0795 -0.0653 1 0.0
O26 O-2 0.7469 0.1104 0.0724 1 0.0
C10 C 0.6937 -0.0033 0.5422 0.52 0.0
Si7 Si+4 0.8286 0.4256 0.6795 1 0.0
C5 C 0.7216 0.3611 0.5146 0.19 0.0
O8 O-2 0.8333 0.3027 -0.0758 1 0.0
O32 O-2 0.4401 0.2507 0.7552 1 0.0
Si17 Si+4 0.4747 0.0709 0.8218 1 0.0
O23 O-2 0.7494 0.4255 0.6567 1 0.0
C7 C 0.3512 0.4909 0.0802 0.18 0.0
C3 C 0.2567 0.252 0.8483 0.94 0.0
O7 O-2 0.8463 0.3746 0.7679 1 0.0
O43 O-2 0.6317 0.3902 0.5933 1 0.0
Si12 Si+4 0.8372 0.1902 0.6853 1 0.0
O45 O-2 0.5038 0.1831 0.6159 1 0.0
O20 O-2 0.8741 0.1936 0.5804 1 0.0
Si8 Si+4 0.8753 0.3116 0.826 1 0.0
Si18 Si+4 0.4376 0.1865 0.6832 1 0.0
C11 C 0.0191 0.5071 -0.0609 0.28 0.0
Si24 Si+4 0.6834 0.1957 0.7032 1 0.0
O27 O-2 0.4513 0.3801 0.7579 1 0.0
Si19 Si+4 0.6719 0.4227 0.6861 1 0.0
C4 C 0.2318 0.6499 0.6641 0.54 0.0
O31 O-2 0.4326 0.1203 0.7504 1 0.0
O39 O-2 0.5544 0.3051 0.804 1 0.0
